data_2101805
loop_
_publ_author_name
'Marsh, R. E.'

_publ_section_title
;
 The perils of <i>Cc</i> revisited
;
_journal_issue 2
_journal_name_full 'Acta Crystallographica Section B'
_journal_page_first 317
_journal_page_last 322
_journal_paper_doi 10.1107/S010876819601381X
_journal_volume 53
_journal_year 1997
_chemical_formula_moiety '2(C14 H8 S12), C12 H4 N4'
_chemical_formula_sum 'C40 H20 N4 S24'
_space_group_IT_number 15
_symmetry_cell_setting monoclinic
_symmetry_space_group_name_Hall '-C 2yc'
_symmetry_space_group_name_H-M 'C 1 2/c 1'
_audit_creation_method CSD-QUEST3D-V5
_cell_angle_alpha 90
_cell_angle_beta 90.65(3)
_cell_angle_gamma 90
_cell_formula_units_Z 4
_cell_length_a 12.900(3)
_cell_length_b 7.740(2)
_cell_length_c 49.850(10)
_cell_volume 4977(2)
_cod_data_source_file an0533.cif
_cod_data_source_block CSD_CIF_MIF_YEYNAR01
_cod_depositor_comments
;

  Added moiety chemical formula from Marsh (1997) paper. The summary
  chemical formula is calculated from moiety formula using 'AdHocParser'
  (svn://www.crystallography.net/cod-tools/trunk/Formulae/AdHocParser.yp,
  revision 1441.)

  Removing 10 atoms which were symmetric equivalents of the atoms from
  the asymmetric unit.

  Andrius Merkys
  2013-11-06
;
_cod_original_sg_symbol_H-M 'C 2/c'
_cod_database_code 2101805

loop_
_symmetry_equiv_pos_as_xyz
x,y,z
-x,y,1/2-z
1/2+x,1/2+y,z
1/2-x,1/2+y,1/2-z
-x,-y,-z
x,-y,-1/2+z
-1/2-x,-1/2-y,-z
-1/2+x,-1/2-y,-1/2+z

loop_
_atom_site_label
_atom_site_fract_x
_atom_site_fract_y
_atom_site_fract_z
_atom_site_type_symbol
S1 -.2493 .0686 .3652 S
S2 -.4721 .0614 .3507 S
S3 -.1920 -.1152 .3093 S
S4 -.4156 -.1154 .2934 S
S5 -.1289 -.2994 .2586 S
S6 -.3712 -.3017 .2410 S
S7 -.0850 -.1139 .2058 S
S8 -.3096 -.1160 .1900 S
S9 -.0308 .0715 .1488 S
S10 -.2530 .0656 .1336 S
S11 .0356 .2200 .0960 S
S12 -.2168 .2242 .0793 S
C1 -.3360 .1362 .3894 C
C2 -.4364 .1316 .3830 C
C3 -.3453 .0091 .3420 C
C4 -.3210 -.0677 .3182 C
C5 -.2268 -.2146 .2790 C
C6 -.3276 -.2152 .2716 C
C7 -.1726 -.2146 .2278 C
C8 -.2730 -.2147 .2202 C
C9 -.1800 -.0689 .1808 C
C10 -.1572 .0116 .1576 C
C11 -.0645 .1474 .1167 C
C12 -.1658 .1451 .1095 C
C13 .0669 .0222 .0786 C
C14 -.2773 .0355 .0642 C
C15 -.0731 -.5620 .5366 C
C16 -.0708 -.3984 .5233 C
C17 .0270 -.3160 .5237 C
C18 -.1588 -.3268 .5120 C
C19 -.1580 -.1570 .4994 C
C20 -.2550 -.4142 .5115 C
N1 -.0768 -.6928 .5476 N
N2 .1074 -.2514 .5243 N
H1 -.3120 .1762 .4065 H
H2 -.4876 .1654 .3956 H
H3 .1222 .0422 .0662 H
H4 .0879 -.0632 .0914 H
H5 .0069 -.0181 .0689 H
H6 -.3076 .0672 .0472 H
H7 -.2255 -.0508 .0614 H
H8 -.3299 -.0090 .0756 H
H9 -.0939 -.0944 .4994 H
H10 -.2588 -.5267 .5195 H

loop_
_atom_type_symbol
C
H
N
S
